data_7061917
loop_
_publ_author_name
'Li, Duo-Fu'
'Zhao, Peng-Ju'
'Deng, Xiang-Hong'
'Wu, Yao-Zhen'
'He, Xiao-Li'
'Liu, Dong-Sheng'
'Li, Yong-Xiu'
'Sui, Yan'

_publ_section_title
;
 A new organic--inorganic hybrid perovskite ferroelectric
 [ClCH2CH2N(CH3)3][PbBr3] and Its PVDF matrix-assisted highly-oriented
 flexible ferroelectric films
;
_journal_issue 40
_journal_name_full 'New Journal of Chemistry'
_journal_page_first 19391
_journal_page_last 19400
_journal_paper_doi 10.1039/D2NJ03613D
_journal_volume 46
_journal_year 2022
_chemical_formula_moiety 'C10 H26 Br6 Cl2 N2 Pb2'
_chemical_formula_sum 'C10 H26 Br6 Cl2 N2 Pb2'
_chemical_formula_weight 1139.07
_space_group_crystal_system orthorhombic
_space_group_IT_number 33
_space_group_name_Hall 'P 2c -2n'
_space_group_name_H-M_alt 'P n a 21'
_audit_creation_method SHELXL-2014
_audit_update_record
;
2022-09-19 deposited with the CCDC.	2022-09-20 downloaded from the CCDC.
;
_cell_angle_alpha 90
_cell_angle_beta 90
_cell_angle_gamma 90
_cell_formula_units_Z 2
_cell_length_a 7.9300(7)
_cell_length_b 17.238(2)
_cell_length_c 9.7334(12)
_cell_measurement_reflns_used 1574
_cell_measurement_temperature 340(2)
_cell_measurement_theta_max 17.3070
_cell_measurement_theta_min 4.1040
_cell_volume 1330.5(3)
_computing_cell_refinement 'CrysAlisPro 1.171.40.53 (Rigaku OD, 2019)'
_computing_data_collection 'CrysAlisPro 1.171.40.53 (Rigaku OD, 2019)'
_computing_data_reduction 'CrysAlisPro 1.171.40.53 (Rigaku OD, 2019)'
_computing_molecular_graphics 'SHELXL-2014 (Sheldrick, 2014)'
_computing_publication_material 'SHELXL-2014 (Sheldrick, 2014)'
_computing_structure_refinement 'SHELXL-2014 (Sheldrick, 2014)'
_computing_structure_solution 'SHELXL-2014 (Sheldrick, 2014)'
_diffrn_ambient_temperature 340(2)
_diffrn_measured_fraction_theta_full 0.998
_diffrn_measured_fraction_theta_max 0.919
_diffrn_measurement_device_type 'SuperNova, Single source at offset/far, EosS2'
_diffrn_radiation_type MoK\a
_diffrn_radiation_wavelength 0.71073
_diffrn_reflns_av_R_equivalents 0.1180
_diffrn_reflns_av_unetI/netI 0.1751
_diffrn_reflns_Laue_measured_fraction_full 0.998
_diffrn_reflns_Laue_measured_fraction_max 0.919
_diffrn_reflns_limit_h_max 9
_diffrn_reflns_limit_h_min -10
_diffrn_reflns_limit_k_max 22
_diffrn_reflns_limit_k_min -21
_diffrn_reflns_limit_l_max 13
_diffrn_reflns_limit_l_min -13
_diffrn_reflns_number 10745
_diffrn_reflns_point_group_measured_fraction_full 0.998
_diffrn_reflns_point_group_measured_fraction_max 0.919
_diffrn_reflns_theta_full 25.242
_diffrn_reflns_theta_max 29.264
_diffrn_reflns_theta_min 3.491
_diffrn_source 'micro-focus sealed X-ray tube'
_exptl_absorpt_coefficient_mu 21.845
_exptl_absorpt_correction_T_max 1.00000
_exptl_absorpt_correction_T_min 0.24206
_exptl_absorpt_correction_type multi-scan
_exptl_absorpt_process_details
;
CrysAlisPro 1.171.40.53 (Rigaku Oxford Diffraction, 2019)
Empirical absorption correction using spherical harmonics,
 implemented in SCALE3 ABSPACK scaling algorithm.
;
_exptl_crystal_colour colorless
_exptl_crystal_density_diffrn 2.843
_exptl_crystal_description block
_exptl_crystal_F_000 1016
_exptl_crystal_size_max 0.260
_exptl_crystal_size_mid 0.210
_exptl_crystal_size_min 0.190
_refine_diff_density_max 2.921
_refine_diff_density_min -0.731
_refine_diff_density_rms 0.207
_refine_ls_abs_structure_details
;
 Refined as an inversion twin.
;
_refine_ls_abs_structure_Flack 0.24(13)
_refine_ls_extinction_method none
_refine_ls_goodness_of_fit_ref 1.031
_refine_ls_hydrogen_treatment undef
_refine_ls_matrix_type full
_refine_ls_number_parameters 96
_refine_ls_number_reflns 3181
_refine_ls_number_restraints 33
_refine_ls_restrained_S_all 1.026
_refine_ls_R_factor_all 0.3323
_refine_ls_R_factor_gt 0.1035
_refine_ls_shift/su_max 0.377
_refine_ls_shift/su_mean 0.027
_refine_ls_structure_factor_coef Fsqd
_refine_ls_weighting_details 'w=1/[\s^2^(Fo^2^)+(0.1139P)^2^] where P=(Fo^2^+2Fc^2^)/3'
_refine_ls_weighting_scheme calc
_refine_ls_wR_factor_gt 0.2319
_refine_ls_wR_factor_ref 0.3304
_reflns_Friedel_coverage 0.896
_reflns_Friedel_fraction_full 0.999
_reflns_Friedel_fraction_max 0.920
_reflns_number_gt 914
_reflns_number_total 3181
_reflns_threshold_expression 'I > 2\s(I)'
_cod_data_source_file d2nj03613d2.cif
_cod_data_source_block 33
_cod_depositor_comments 'Adding full bibliography for 7061914--7061917.cif.'
_cod_database_code 7061917
_shelx_space_group_comment
;
The symmetry employed for this shelxl refinement is uniquely defined
by the following loop, which should always be used as a source of
symmetry information in preference to the above space-group names.
They are only intended as comments.
;
_shelx_estimated_absorpt_t_min 0.070
_shelx_estimated_absorpt_t_max 0.104
_shelxl_version_number 2014-3

loop_
_space_group_symop_operation_xyz
'x, y, z'
'-x, -y, z+1/2'
'x+1/2, -y+1/2, z'
'-x+1/2, y+1/2, z+1/2'

loop_
_atom_site_label
_atom_site_type_symbol
_atom_site_fract_x
_atom_site_fract_y
_atom_site_fract_z
_atom_site_U_iso_or_equiv
_atom_site_adp_type
_atom_site_occupancy
_atom_site_site_symmetry_order
_atom_site_calc_flag
_atom_site_refinement_flags_posn
_atom_site_refinement_flags_adp
_atom_site_refinement_flags_occupancy
_atom_site_disorder_assembly
_atom_site_disorder_group
Pb1 Pb 1.05507(14) 0.24827(6) 0.8502(9) 0.1107(5) Uani 1 1 d . . . . .
Br3 Br 0.7917(6) 0.1842(4) 0.6473(6) 0.168(2) Uani 1 1 d . . . . .
Br1 Br 0.8302(5) 0.3827(2) 0.8585(12) 0.1579(15) Uani 1 1 d . . . . .
Br4 Br 0.8038(8) 0.1854(4) 1.0572(6) 0.184(3) Uani 1 1 d . . . . .
C5 C 0.7247(7) 0.9486(3) 0.7442(3) 0.19(2) Uiso 0.819(19) 1 d D . P A 1
N1 N 0.63657(17) 0.90579(10) 0.87119(12) 0.232(19) Uiso 0.819(19) 1 d D . P A 1
C1 C 0.8516(3) 0.85712(14) 0.9850(4) 0.9(2) Uiso 0.61(3) 1 d D . P A 1
C3 C 0.4425(2) 0.88139(17) 0.8580(3) 0.22(2) Uiso 0.819(19) 1 d D . P A 1
Cl1 Cl 0.9306(2) 0.9527(3) 0.9120(5) 0.87(7) Uiso 0.61(3) 1 d D . P A 1
C2 C 0.6614(3) 0.82913(14) 0.9616(3) 0.34(7) Uiso 0.61(3) 1 d D . P A 1
C4 C 0.6359(2) 0.96243(12) 1.0014(2) 0.33(5) Uiso 0.819(19) 1 d D . P A 1
C5A C 0.655(6) 0.913(2) 0.694(2) 0.09(5) Uiso 0.181(19) 1 d D . P A 2
N1A N 0.5881(19) 0.8771(10) 0.8348(15) 0.7(4) Uiso 0.181(19) 1 d D . P A 2
C3A C 0.442(3) 0.8132(15) 0.827(5) 0.08(4) Uiso 0.181(19) 1 d D . P A 2
C4A C 0.507(5) 0.9422(13) 0.932(3) -0.001(19) Uiso 0.181(19) 1 d D . P A 2
Cl1A Cl 1.036(4) 0.9753(13) 0.886(6) 0.35(3) Uiso 0.39(3) 1 d D . P A 2
C1A C 0.896(3) 0.8882(15) 0.926(3) 0.7(2) Uiso 0.39(3) 1 d D . P A 2
C2A C 0.7782(19) 0.8498(14) 0.811(3) 0.13(3) Uiso 0.39(3) 1 d D . P A 2

loop_
_atom_site_aniso_label
_atom_site_aniso_U_11
_atom_site_aniso_U_22
_atom_site_aniso_U_33
_atom_site_aniso_U_23
_atom_site_aniso_U_13
_atom_site_aniso_U_12
Pb1 0.0739(7) 0.1290(9) 0.1291(10) -0.0096(14) 0.0167(11) 0.0022(6)
Br3 0.160(4) 0.209(6) 0.135(4) -0.031(4) -0.006(4) -0.001(4)
Br1 0.160(3) 0.127(3) 0.187(4) -0.011(7) -0.024(5) 0.002(2)
Br4 0.195(6) 0.195(6) 0.162(5) 0.059(4) -0.010(4) -0.009(4)

loop_
_atom_type_symbol
_atom_type_description
_atom_type_scat_dispersion_real
_atom_type_scat_dispersion_imag
_atom_type_scat_source
C C 0.0033 0.0016 'International Tables Vol C Tables 4.2.6.8 and 6.1.1.4'
H H 0.0000 0.0000 'International Tables Vol C Tables 4.2.6.8 and 6.1.1.4'
N N 0.0061 0.0033 'International Tables Vol C Tables 4.2.6.8 and 6.1.1.4'
Cl Cl 0.1484 0.1585 'International Tables Vol C Tables 4.2.6.8 and 6.1.1.4'
Br Br -0.2901 2.4595 'International Tables Vol C Tables 4.2.6.8 and 6.1.1.4'
Pb Pb -3.3944 10.1111 'International Tables Vol C Tables 4.2.6.8 and 6.1.1.4'

loop_
_geom_angle_atom_site_label_1
_geom_angle_atom_site_label_2
_geom_angle_atom_site_label_3
_geom_angle
_geom_angle_site_symmetry_1
_geom_angle_site_symmetry_3
_geom_angle_publ_flag
Br1 Pb1 Br3 95.4(2) . 3 ?
Br1 Pb1 Br4 82.2(2) . . ?
Br3 Pb1 Br4 177.54(19) 3 . ?
Br1 Pb1 Br4 94.6(2) . 3 ?
Br3 Pb1 Br4 83.30(14) 3 3 ?
Br4 Pb1 Br4 96.9(3) . 3 ?
Br1 Pb1 Br3 83.6(2) . . ?
Br3 Pb1 Br3 98.2(3) 3 . ?
Br4 Pb1 Br3 81.52(14) . . ?
Br4 Pb1 Br3 177.7(2) 3 . ?
Br1 Pb1 Br1 172.9(2) . 3 ?
Br3 Pb1 Br1 81.9(2) 3 3 ?
Br4 Pb1 Br1 100.5(2) . 3 ?
Br4 Pb1 Br1 78.62(19) 3 3 ?
Br3 Pb1 Br1 103.3(2) . 3 ?
Pb1 Br3 Pb1 82.0(2) 3_455 . ?
Pb1 Br1 Pb1 81.57(9) . 3_455 ?
Pb1 Br4 Pb1 81.5(2) . 3_455 ?
C2 N1 C4 93.93(16) . . ?
C2 N1 C5 138.8(3) . . ?
C4 N1 C5 109.4(2) . . ?
C2 N1 C3 86.86(13) . . ?
C4 N1 C3 102.73(13) . . ?
C5 N1 C3 118.6(2) . . ?
C2 C1 Cl1 121.26(16) . . ?
N1 C2 C1 86.85(15) . . ?
C2A N1A C5A 71(2) . . ?
C2A N1A C3A 118.2(18) . . ?
C5A N1A C3A 118(2) . . ?
C2A N1A C4A 132.0(19) . . ?
C5A N1A C4A 111.4(19) . . ?
C3A N1A C4A 102.8(18) . . ?
C2A C1A Cl1A 122(2) . . ?
C1A C2A N1A 109.4(15) . . ?

loop_
_geom_bond_atom_site_label_1
_geom_bond_atom_site_label_2
_geom_bond_distance
_geom_bond_site_symmetry_2
_geom_bond_publ_flag
Pb1 Br1 2.925(4) . ?
Pb1 Br3 2.962(8) 3 ?
Pb1 Br4 3.034(8) . ?
Pb1 Br4 3.042(8) 3 ?
Pb1 Br3 3.079(7) . ?
Pb1 Br1 3.141(4) 3 ?
Br3 Pb1 2.962(8) 3_455 ?
Br1 Pb1 3.140(4) 3_455 ?
Br4 Pb1 3.042(8) 3_455 ?
C5 N1 1.600(2) . ?
N1 C2 1.600(2) . ?
N1 C4 1.6001(19) . ?
N1 C3 1.6002(18) . ?
C1 C2 1.600(3) . ?
C1 Cl1 1.901(5) . ?
C5A N1A 1.60(2) . ?
N1A C2A 1.596(19) . ?
N1A C3A 1.60(2) . ?
N1A C4A 1.60(2) . ?
Cl1A C1A 1.90(2) . ?
C1A C2A 1.60(2) . ?

loop_
_geom_torsion_atom_site_label_1
_geom_torsion_atom_site_label_2
_geom_torsion_atom_site_label_3
_geom_torsion_atom_site_label_4
_geom_torsion
_geom_torsion_site_symmetry_1
_geom_torsion_site_symmetry_2
_geom_torsion_site_symmetry_3
_geom_torsion_site_symmetry_4
_geom_torsion_publ_flag
C4_a N1_a C2_a C1_a -73.12(19) . . . . ?
C5 N1 C2 C1 52.6(4) . . . . ?
C3 N1 C2 C1 -175.7(2) . . . . ?
Cl1 C1 C2 N1 2.5(3) . . . . ?
Cl1A C1A C2A N1A -102(2) . . . . ?
C5A N1A C2A C1A 113(2) . . . . ?
C3A N1A C2A C1A -135(2) . . . . ?
C4A N1A C2A C1A 10(3) . . . . ?
